data_7249581
loop_
_publ_author_name
'Novikov, Anton P.'
'Sitanskaia, Anastasiia V.'
'Volkov, Mikhail A.'
'Nevolin, Iurii M.'
'Grigoriev, Mikhail S.'

_publ_section_title
;
 Intermolecular non-covalent interactions in the organic perrhenates
 crystal structures: from theory to practice
;
_journal_issue 46
_journal_name_full CrystEngComm
_journal_page_first 6640
_journal_page_last 6649
_journal_paper_doi 10.1039/D4CE00951G
_journal_volume 26
_journal_year 2024
_chemical_formula_moiety 'O4 Re, C5 H12 N'
_chemical_formula_sum 'C5 H12 N O4 Re'
_chemical_formula_weight 336.36
_space_group_crystal_system triclinic
_space_group_IT_number 1
_space_group_name_Hall 'P 1'
_space_group_name_H-M_alt 'P 1'
_atom_sites_solution_hydrogens mixed
_atom_sites_solution_primary dual
_audit_creation_date 2024-11-01
_audit_creation_method
;
Olex2 1.5
(compiled 2024.02.16 svn.r378c4104 for OlexSys, GUI svn.r6928)
;
_audit_update_record
;
2024-11-01 deposited with the CCDC.	2024-11-07 downloaded from the CCDC.
;
_cell_angle_alpha 95.814(11)
_cell_angle_beta 94.570(11)
_cell_angle_gamma 100.825(11)
_cell_formula_units_Z 1
_cell_length_a 5.807(2)
_cell_length_b 6.087(2)
_cell_length_c 6.157(2)
_cell_measurement_reflns_used 3433
_cell_measurement_temperature 100(2)
_cell_measurement_theta_max 30.034
_cell_measurement_theta_min 3.343
_cell_volume 211.57(12)
_computing_cell_refinement 'SAINT V8.40B (Bruker, 2020)'
_computing_data_collection 'APEX3 v2019.11-0 (Bruker, 2019)'
_computing_data_reduction 'SAINT V8.40B (Bruker, 2020)'
_computing_molecular_graphics 'Olex2 1.5 (Dolomanov et al., 2009)'
_computing_publication_material 'Olex2 1.5 (Dolomanov et al., 2009)'
_computing_structure_refinement 'SHELXL 2018/3 (Sheldrick, 2015)'
_computing_structure_solution 'XT  (Sheldrick, 2015)'
_diffrn_ambient_temperature 100.15
_diffrn_measured_fraction_theta_full 0.993
_diffrn_measured_fraction_theta_max 0.995
_diffrn_measurement_device_type 'Bruker KAPPA APEX II area-detector diffractometer'
_diffrn_radiation_type MoK\a
_diffrn_radiation_wavelength 0.71073
_diffrn_reflns_av_R_equivalents 0.0248
_diffrn_reflns_av_unetI/netI 0.0453
_diffrn_reflns_Laue_measured_fraction_full 0.993
_diffrn_reflns_Laue_measured_fraction_max 0.995
_diffrn_reflns_limit_h_max 8
_diffrn_reflns_limit_h_min -8
_diffrn_reflns_limit_k_max 8
_diffrn_reflns_limit_k_min -8
_diffrn_reflns_limit_l_max 8
_diffrn_reflns_limit_l_min -8
_diffrn_reflns_number 4129
_diffrn_reflns_point_group_measured_fraction_full 0.849
_diffrn_reflns_point_group_measured_fraction_max 0.825
_diffrn_reflns_theta_full 25.242
_diffrn_reflns_theta_max 29.999
_diffrn_reflns_theta_min 4.452
_diffrn_source_current 30.0
_diffrn_source_power 1.5
_diffrn_source_voltage 50.0
_exptl_absorpt_coefficient_mu 14.328
_exptl_absorpt_correction_T_max 1.0000
_exptl_absorpt_correction_T_min 0.8181
_exptl_absorpt_correction_type multi-scan
_exptl_absorpt_process_details
;
SADABS-2016/2 (Bruker,2016/2) was used for absorption correction.
wR2(int) was 0.0794 before and 0.0390 after correction.
The Ratio of minimum to maximum transmission is 0.8181.
The \l/2 correction factor is Not present.
;
_exptl_crystal_colour colourless
_exptl_crystal_colour_primary colourless
_exptl_crystal_density_diffrn 2.640
_exptl_crystal_description block
_exptl_crystal_F_000 156
_exptl_crystal_size_max 0.08
_exptl_crystal_size_mid 0.05
_exptl_crystal_size_min 0.04
_refine_diff_density_max 0.859
_refine_diff_density_min -0.922
_refine_diff_density_rms 0.175
_refine_ls_abs_structure_details
;
 Refined as an inversion twin.
;
_refine_ls_abs_structure_Flack 0.07(2)
_refine_ls_extinction_coef 0.0190(19)
_refine_ls_extinction_expression Fc^*^=kFc[1+0.001xFc^2^\l^3^/sin(2\q)]^-1/4^
_refine_ls_extinction_method 'SHELXL-2018/3 (Sheldrick 2018)'
_refine_ls_goodness_of_fit_ref 1.011
_refine_ls_hydrogen_treatment mixed
_refine_ls_matrix_type full
_refine_ls_number_parameters 96
_refine_ls_number_reflns 2042
_refine_ls_number_restraints 3
_refine_ls_restrained_S_all 1.010
_refine_ls_R_factor_all 0.0187
_refine_ls_R_factor_gt 0.0187
_refine_ls_shift/su_max 0.000
_refine_ls_shift/su_mean 0.000
_refine_ls_structure_factor_coef Fsqd
_refine_ls_weighting_details 'w=1/[\s^2^(Fo^2^)+(0.0037P)^2^] where P=(Fo^2^+2Fc^2^)/3'
_refine_ls_weighting_scheme calc
_refine_ls_wR_factor_gt 0.0333
_refine_ls_wR_factor_ref 0.0333
_reflns_Friedel_coverage 0.657
_reflns_Friedel_fraction_full 0.705
_reflns_Friedel_fraction_max 0.654
_reflns_number_gt 2042
_reflns_number_total 2042
_reflns_threshold_expression 'I > 2\s(I)'
_cod_data_source_file d4ce00951g2.cif
_cod_data_source_block mv137
_cod_depositor_comments 'Adding full bibliography for 7249580--7249590.cif.'
_cod_database_code 7249581
_shelx_shelxl_version_number 2018/3
_shelx_space_group_comment
;
The symmetry employed for this shelxl refinement is uniquely defined
by the following loop, which should always be used as a source of
symmetry information in preference to the above space-group names.
They are only intended as comments.
;
_olex2_refinement_description
;
1. Twinned data refinement
 Scales: 0.926
 0.074
2. Uiso/Uaniso restraints and constraints
Uanis(C5) = Uanis(C3) = Uanis(C4)
3.a Secondary CH2 refined with riding coordinates:
 C2(H2A,H2B), C3(H3A,H3B), C4(H4A,H4B), C5(H5A,H5B), C6(H6A,H6B)
;
_olex2_submission_special_instructions 'No special instructions were received'

loop_
_space_group_symop_operation_xyz
'x, y, z'

loop_
_atom_site_label
_atom_site_type_symbol
_atom_site_fract_x
_atom_site_fract_y
_atom_site_fract_z
_atom_site_U_iso_or_equiv
_atom_site_adp_type
_atom_site_occupancy
_atom_site_site_symmetry_order
_atom_site_calc_flag
_atom_site_refinement_flags_posn
_atom_site_refinement_flags_adp
_atom_site_refinement_flags_occupancy
_atom_site_disorder_assembly
_atom_site_disorder_group
Re1 Re 0.30378(19) 0.7192(2) 0.29221(19) 0.00669(8) Uani 1 1 d . . . . .
O1 O 0.4182(9) 0.9986(8) 0.3981(8) 0.0158(10) Uani 1 1 d . . . . .
O2 O 0.3176(9) 0.6851(8) 0.0105(7) 0.0155(10) Uani 1 1 d . . . . .
O3 O 0.0110(8) 0.6502(8) 0.3450(8) 0.0146(10) Uani 1 1 d . . . . .
O4 O 0.4621(9) 0.5444(8) 0.4128(8) 0.0187(11) Uani 1 1 d . . . . .
N1 N 0.7992(18) 0.3280(19) 0.6191(15) 0.013(2) Uani 1 1 d . . . . .
H1A H 0.676(16) 0.264(15) 0.546(14) 0.016 Uiso 1 1 d . U . . .
H1B H 0.809(15) 0.428(14) 0.533(13) 0.016 Uiso 1 1 d . U . . .
C2 C 0.7306(19) 0.416(2) 0.8373(19) 0.012(2) Uani 1 1 d . . . . .
H2A H 0.596569 0.493111 0.814391 0.014 Uiso 1 1 calc R U . . .
H2B H 0.864737 0.525751 0.918839 0.014 Uiso 1 1 calc R U . . .
C3 C 0.661(2) 0.218(2) 0.968(2) 0.0119(16) Uani 1 1 d . . . . .
H3A H 0.622076 0.274942 1.114664 0.014 Uiso 1 1 calc R U . . .
H3B H 0.518833 0.115372 0.891690 0.014 Uiso 1 1 calc R U . . .
C4 C 0.858(2) 0.091(2) 0.996(2) 0.0119(16) Uani 1 1 d . . . . .
H4A H 0.805994 -0.040116 1.074838 0.014 Uiso 1 1 calc R U . . .
H4B H 0.995038 0.190087 1.084162 0.014 Uiso 1 1 calc R U . . .
C5 C 0.931(2) 0.010(2) 0.770(2) 0.0119(16) Uani 1 1 d . . . . .
H5A H 1.065369 -0.067165 0.791729 0.014 Uiso 1 1 calc R U . . .
H5B H 0.797853 -0.100119 0.686487 0.014 Uiso 1 1 calc R U . . .
C6 C 0.9995(19) 0.206(2) 0.642(2) 0.015(2) Uani 1 1 d . . . . .
H6A H 1.140935 0.309504 0.719034 0.018 Uiso 1 1 calc R U . . .
H6B H 1.038039 0.150999 0.494930 0.018 Uiso 1 1 calc R U . . .

loop_
_atom_site_aniso_label
_atom_site_aniso_U_11
_atom_site_aniso_U_22
_atom_site_aniso_U_33
_atom_site_aniso_U_23
_atom_site_aniso_U_13
_atom_site_aniso_U_12
Re1 0.00591(11) 0.00691(11) 0.00690(10) 0.00102(6) 0.00002(6) 0.00049(6)
O1 0.015(3) 0.011(2) 0.019(2) -0.0042(19) 0.0020(19) -0.0012(19)
O2 0.020(3) 0.019(3) 0.009(2) 0.0019(19) 0.0055(18) 0.003(2)
O3 0.012(2) 0.014(2) 0.017(2) 0.003(2) 0.0033(18) -0.0009(19)
O4 0.016(3) 0.019(3) 0.023(3) 0.008(2) -0.003(2) 0.008(2)
N1 0.015(5) 0.015(4) 0.008(4) 0.004(3) -0.002(3) -0.003(3)
C2 0.014(5) 0.010(4) 0.010(4) -0.003(3) 0.000(4) -0.001(4)
C3 0.019(4) 0.011(3) 0.005(2) 0.0036(18) -0.002(2) 0.001(3)
C4 0.019(4) 0.011(3) 0.005(2) 0.0036(18) -0.002(2) 0.001(3)
C5 0.019(4) 0.011(3) 0.005(2) 0.0036(18) -0.002(2) 0.001(3)
C6 0.014(5) 0.015(4) 0.017(4) 0.006(3) 0.004(4) 0.007(4)

loop_
_atom_type_symbol
_atom_type_description
_atom_type_scat_dispersion_real
_atom_type_scat_dispersion_imag
_atom_type_scat_source
C C 0.0033 0.0016 'International Tables Vol C Tables 4.2.6.8 and 6.1.1.4'
H H 0.0000 0.0000 'International Tables Vol C Tables 4.2.6.8 and 6.1.1.4'
N N 0.0061 0.0033 'International Tables Vol C Tables 4.2.6.8 and 6.1.1.4'
O O 0.0106 0.0060 'International Tables Vol C Tables 4.2.6.8 and 6.1.1.4'
Re Re -1.0185 7.2310 'International Tables Vol C Tables 4.2.6.8 and 6.1.1.4'

loop_
_geom_angle_atom_site_label_1
_geom_angle_atom_site_label_2
_geom_angle_atom_site_label_3
_geom_angle
_geom_angle_site_symmetry_1
_geom_angle_site_symmetry_3
_geom_angle_publ_flag
O2 Re1 O1 109.9(2) . . ?
O2 Re1 O3 108.9(2) . . ?
O3 Re1 O1 109.1(2) . . ?
O4 Re1 O1 109.9(2) . . ?
O4 Re1 O2 109.4(2) . . ?
O4 Re1 O3 109.6(2) . . ?
H1A N1 H1B 88(8) . . ?
C2 N1 H1A 106(6) . . ?
C2 N1 H1B 111(6) . . ?
C6 N1 H1A 119(7) . . ?
C6 N1 H1B 118(6) . . ?
C6 N1 C2 112.7(7) . . ?
N1 C2 H2A 109.9 . . ?
N1 C2 H2B 109.9 . . ?
N1 C2 C3 108.8(9) . . ?
H2A C2 H2B 108.3 . . ?
C3 C2 H2A 109.9 . . ?
C3 C2 H2B 109.9 . . ?
C2 C3 H3A 109.5 . . ?
C2 C3 H3B 109.5 . . ?
H3A C3 H3B 108.0 . . ?
C4 C3 C2 110.9(10) . . ?
C4 C3 H3A 109.5 . . ?
C4 C3 H3B 109.5 . . ?
C3 C4 H4A 109.5 . . ?
C3 C4 H4B 109.5 . . ?
C3 C4 C5 110.8(9) . . ?
H4A C4 H4B 108.1 . . ?
C5 C4 H4A 109.5 . . ?
C5 C4 H4B 109.5 . . ?
C4 C5 H5A 109.6 . . ?
C4 C5 H5B 109.6 . . ?
H5A C5 H5B 108.1 . . ?
C6 C5 C4 110.4(10) . . ?
C6 C5 H5A 109.6 . . ?
C6 C5 H5B 109.6 . . ?
N1 C6 C5 109.3(9) . . ?
N1 C6 H6A 109.8 . . ?
N1 C6 H6B 109.8 . . ?
C5 C6 H6A 109.8 . . ?
C5 C6 H6B 109.8 . . ?
H6A C6 H6B 108.3 . . ?

loop_
_geom_bond_atom_site_label_1
_geom_bond_atom_site_label_2
_geom_bond_distance
_geom_bond_site_symmetry_2
_geom_bond_publ_flag
Re1 O1 1.744(5) . ?
Re1 O2 1.736(4) . ?
Re1 O3 1.738(5) . ?
Re1 O4 1.716(5) . ?
N1 H1A 0.82(9) . ?
N1 H1B 0.84(8) . ?
N1 C2 1.506(14) . ?
N1 C6 1.499(10) . ?
C2 H2A 0.9900 . ?
C2 H2B 0.9900 . ?
C2 C3 1.526(15) . ?
C3 H3A 0.9900 . ?
C3 H3B 0.9900 . ?
C3 C4 1.503(15) . ?
C4 H4A 0.9900 . ?
C4 H4B 0.9900 . ?
C4 C5 1.545(18) . ?
C5 H5A 0.9900 . ?
C5 H5B 0.9900 . ?
C5 C6 1.507(15) . ?
C6 H6A 0.9900 . ?
C6 H6B 0.9900 . ?

loop_
_geom_hbond_atom_site_label_D
_geom_hbond_atom_site_label_H
_geom_hbond_atom_site_label_A
_geom_hbond_distance_DH
_geom_hbond_distance_HA
_geom_hbond_distance_DA
_geom_hbond_angle_DHA
_geom_hbond_site_symmetry_A
_geom_hbond_publ_flag
N1 H1A O1 0.82(9) 2.06(9) 2.841(12) 157(8) 1_545 yes
N1 H1B O3 0.84(8) 2.12(8) 2.881(12) 151(8) 1_655 yes

loop_
_geom_torsion_atom_site_label_1
_geom_torsion_atom_site_label_2
_geom_torsion_atom_site_label_3
_geom_torsion_atom_site_label_4
_geom_torsion
_geom_torsion_site_symmetry_1
_geom_torsion_site_symmetry_2
_geom_torsion_site_symmetry_3
_geom_torsion_site_symmetry_4
_geom_torsion_publ_flag
N1 C2 C3 C4 56.7(11) . . . . ?
C2 N1 C6 C5 59.3(11) . . . . ?
C2 C3 C4 C5 -56.5(13) . . . . ?
C3 C4 C5 C6 56.5(13) . . . . ?
C4 C5 C6 N1 -56.5(11) . . . . ?
C6 N1 C2 C3 -58.7(10) . . . . ?

loop_
_twin_individual_id
_twin_individual_mass_fraction_refined
1 0.926
2 0.074
